data_2100002
loop_
_publ_author_name
'Josse, Micha\"el'
'Dubois, Marc'
'El-Ghozzi, Malika'
'Cellier, Jo\"el'
'Avignant, Daniel'

_publ_section_title
;
 Anti-KSbF~6~ structure of CaTbF~6~ and CdTbF~6~:
 a confirmation of the singular crystal chemistry of Tb^4+^ in fluorides
;
_journal_coden_ASTM ASBSDK
_journal_issue 1
_journal_name_full
;
 Acta Crystallographica, Section B: Structural Science
;
_journal_page_first 1
_journal_page_last 10
_journal_paper_doi 10.1107/s0108768104026928
_journal_volume 61
_journal_year 2005
_chemical_formula_iupac CaTbF6
_chemical_formula_moiety F6CaTb
_chemical_formula_structural CaTbF6
_chemical_formula_sum 'Ca F6 Tb'
_chemical_formula_weight 312.99
_space_group_IT_number 84
_space_group_name_Hall '-P 4c'
_space_group_name_H-M_alt 'P 42/m'
_symmetry_cell_setting tetragonal
_symmetry_space_group_name_Hall '-P 4c'
_symmetry_space_group_name_H-M 'P 42/m'
_cell_angle_alpha 90
_cell_angle_beta 90
_cell_angle_gamma 90
_cell_formula_units_Z 2
_cell_length_a 5.26960(10)
_cell_length_b 5.26960(10)
_cell_length_c 7.7105(2)
_cell_measurement_temperature 293
_cell_volume 214.106(8)
_diffrn_ambient_temperature 295
_exptl_crystal_density_diffrn 4.85
_cod_original_formula_sum 'F6 Ca Tb'
_cod_database_code 2100002

loop_
_symmetry_equiv_pos_site_id
_symmetry_equiv_pos_as_xyz
1 x,y,z
2 -x,-y,-z
3 -x,-y,z
4 x,y,-z
5 '-y, x, z+1/2'
6 'y, -x, 1/2+z'
7 'y, -x, 1/2-z'
8 '-y, x, 1/2-z'

loop_
_atom_site_label
_atom_site_fract_x
_atom_site_fract_y
_atom_site_fract_z
_atom_site_U_iso_or_equiv
_atom_site_thermal_displace_type
_atom_site_occupancy
_atom_site_type_symbol
Ca 0 0 .5 1.85(5) Biso 1 Ca
Tb .5 .5 .75 -0.03(2) Biso 1 Tb
F1 .2103(2) .2550(2) .31840(10) 1.54(2) Biso 1 F
F2 .3440(4) .6769(4) .5 1.18(3) Biso 1 F
